data_1562201
loop_
_publ_author_name
'Kahlenberg, Volker'
'Manninger, Tanja'
'Perfler, Lukas'
'T\"obbens, Daniel M.'

_publ_section_title
;
 One-pot occurrence of two polymorphs of Rb 2 Sc[Si 4 O 10 ]F and their
 structural, spectroscopic and computational characterization
;
_journal_name_full 'Journal of Solid State Chemistry'
_journal_page_first 79
_journal_page_last 90
_journal_paper_doi 10.1016/j.jssc.2014.08.002
_journal_volume 220
_journal_year 2014
_chemical_formula_moiety 'F O10 Sc Si4, 2(Rb)'
_chemical_formula_sum 'F O10 Rb2 Sc Si4'
_chemical_formula_weight 507.26
_space_group_IT_number 87
_space_group_name_Hall '-I 4'
_space_group_name_H-M_alt 'I 4/m'
_symmetry_cell_setting tetragonal
_symmetry_space_group_name_Hall '-I 4'
_symmetry_space_group_name_H-M 'I 4/m'
_atom_sites_solution_primary direct
_atom_sites_solution_secondary difmap
_cell_angle_alpha 90
_cell_angle_beta 90
_cell_angle_gamma 90
_cell_formula_units_Z 4
_cell_length_a 11.2619(3)
_cell_length_b 11.2619(3)
_cell_length_c 8.3053(4)
_cell_measurement_reflns_used 2649
_cell_measurement_temperature 298(2)
_cell_measurement_theta_max 28.5934
_cell_measurement_theta_min 3.0414
_cell_volume 1053.36(6)
_computing_cell_refinement
;
        CrysAlisPro, Agilent Technologies,
        Version 1.171.36.20 (release 27-06-2012 CrysAlis171 .NET)
        (compiled Jul 11 2012,15:38:31)
;
_computing_data_collection
;
        CrysAlisPro, Agilent Technologies,
        Version 1.171.36.20 (release 27-06-2012 CrysAlis171 .NET)
        (compiled Jul 11 2012,15:38:31)
;
_computing_data_reduction
;
        CrysAlisPro, Agilent Technologies,
        Version 1.171.36.20 (release 27-06-2012 CrysAlis171 .NET)
        (compiled Jul 11 2012,15:38:31)
;
_computing_structure_refinement 'SHELXL-97 (Sheldrick, 1997)'
_computing_structure_solution 'SIR2002 (Burla et al., 2003)'
_diffrn_ambient_temperature 298(2)
_diffrn_detector_area_resol_mean 10.3575
_diffrn_measured_fraction_theta_full 0.998
_diffrn_measured_fraction_theta_max 0.998
_diffrn_measurement_device_type 'Xcalibur, Ruby, Gemini ultra'
_diffrn_measurement_method '\w scans'
_diffrn_orient_matrix_UB_11 0.0226744
_diffrn_orient_matrix_UB_12 0.0188063
_diffrn_orient_matrix_UB_13 0.0755011
_diffrn_orient_matrix_UB_21 0.0187751
_diffrn_orient_matrix_UB_22 0.0542047
_diffrn_orient_matrix_UB_23 -0.0352079
_diffrn_orient_matrix_UB_31 -0.055691
_diffrn_orient_matrix_UB_32 0.0259218
_diffrn_orient_matrix_UB_33 0.0188876
_diffrn_radiation_monochromator graphite
_diffrn_radiation_type MoK\a
_diffrn_radiation_wavelength 0.71073
_diffrn_reflns_av_R_equivalents 0.0517
_diffrn_reflns_av_unetI/netI 0.0256
_diffrn_reflns_limit_h_max 13
_diffrn_reflns_limit_h_min -13
_diffrn_reflns_limit_k_max 13
_diffrn_reflns_limit_k_min -13
_diffrn_reflns_limit_l_max 10
_diffrn_reflns_limit_l_min -10
_diffrn_reflns_number 6887
_diffrn_reflns_theta_full 25.33
_diffrn_reflns_theta_max 25.33
_diffrn_reflns_theta_min 3.05
_exptl_absorpt_coefficient_mu 10.396
_exptl_absorpt_correction_T_max 0.685
_exptl_absorpt_correction_T_min 0.535
_exptl_absorpt_correction_type analytical
_exptl_absorpt_process_details
;
        CrysAlisPro, Agilent Technologies,
        Version 1.171.36.20 (release 27-06-2012 CrysAlis171 .NET)
        (compiled Jul 11 2012,15:38:31)
Analytical numeric absorption correction using a multifaceted crystal
                        model based on expressions derived by R.C. Clark & J.S.
        (Clark, R. C. & Reid, J. S. (1995). Acta Cryst. A51, 887-897)
;
_exptl_crystal_colour colourless
_exptl_crystal_density_diffrn 3.199
_exptl_crystal_density_method 'not measured'
_exptl_crystal_description fragment
_exptl_crystal_F_000 960
_exptl_crystal_size_max 0.09
_exptl_crystal_size_mid 0.06
_exptl_crystal_size_min 0.02
_refine_diff_density_max 0.833
_refine_diff_density_min -0.455
_refine_diff_density_rms 0.133
_refine_ls_extinction_method none
_refine_ls_goodness_of_fit_ref 1.154
_refine_ls_hydrogen_treatment noref
_refine_ls_matrix_type full
_refine_ls_number_parameters 48
_refine_ls_number_reflns 516
_refine_ls_number_restraints 0
_refine_ls_restrained_S_all 1.154
_refine_ls_R_factor_all 0.0235
_refine_ls_R_factor_gt 0.0231
_refine_ls_shift/su_max 0
_refine_ls_shift/su_mean 0
_refine_ls_structure_factor_coef Fsqd
_refine_ls_weighting_details 'calc w=1/[\s^2^(Fo^2^)+(0.0356P)^2^+0.1944P] where P=(Fo^2^+2Fc^2^)/3'
_refine_ls_weighting_scheme calc
_refine_ls_wR_factor_gt 0.0581
_refine_ls_wR_factor_ref 0.0585
_reflns_number_gt 510
_reflns_number_total 516
_reflns_threshold_expression >2sigma(I)
_cod_data_source_file JSSC-2014-220-79.cif
_cod_data_source_block rbf_sc2o3_b_rt
_cod_database_code 1562201

loop_
_symmetry_equiv_pos_as_xyz
'x, y, z'
'-y, x, -z'
'y, -x, -z'
'x, y, -z'
'x+1/2, y+1/2, z+1/2'
'-y+1/2, x+1/2, -z+1/2'
'y+1/2, -x+1/2, -z+1/2'
'x+1/2, y+1/2, -z+1/2'
'-x, -y, -z'
'y, -x, z'
'-y, x, z'
'-x, -y, z'
'-x+1/2, -y+1/2, -z+1/2'
'y+1/2, -x+1/2, z+1/2'
'-y+1/2, x+1/2, z+1/2'
'-x+1/2, -y+1/2, z+1/2'

loop_
_atom_site_label
_atom_site_type_symbol
_atom_site_fract_x
_atom_site_fract_y
_atom_site_fract_z
_atom_site_U_iso_or_equiv
_atom_site_adp_type
_atom_site_occupancy
_atom_site_symmetry_multiplicity
_atom_site_calc_flag
_atom_site_refinement_flags
_atom_site_disorder_assembly
_atom_site_disorder_group
Rb Rb 0.19304(5) 0.18877(5) 0.5 0.0131(2) Uani 1 2 d S . .
Sc Sc 0 0 0.24273(13) 0.0054(3) Uani 1 4 d S . .
Si Si 0.00801(10) 0.31364(7) 0.19044(11) 0.0061(3) Uani 1 1 d . . .
F1 F 0 0 0 0.0187(12) Uani 1 8 d S . .
F2 F 0 0 0.5 0.0115(10) Uani 1 8 d S . .
O1 O 0.0384(3) 0.3195(3) 0 0.0141(8) Uani 1 2 d S . .
O2 O 0.0004(3) 0.18347(17) 0.2586(3) 0.0121(5) Uani 1 1 d . . .
O3 O 0.1156(2) 0.3845(2) 0.2812(3) 0.0121(6) Uani 1 1 d . . .

loop_
_atom_site_aniso_label
_atom_site_aniso_U_11
_atom_site_aniso_U_22
_atom_site_aniso_U_33
_atom_site_aniso_U_23
_atom_site_aniso_U_13
_atom_site_aniso_U_12
Rb 0.0124(3) 0.0137(3) 0.0131(3) 0 0 0.00134(16)
Sc 0.0050(4) 0.0050(4) 0.0062(6) 0 0 0
Si 0.0052(5) 0.0048(5) 0.0082(5) -0.0005(3) -0.0007(4) 0.0008(6)
F1 0.0240(19) 0.0240(19) 0.008(2) 0 0 0
F2 0.0140(16) 0.0140(16) 0.007(2) 0 0 0
O1 0.0097(18) 0.020(2) 0.0122(19) 0 0 0.0027(14)
O2 0.0137(12) 0.0054(11) 0.0174(12) 0.0006(9) -0.0001(13) 0.0026(15)
O3 0.0111(14) 0.0106(14) 0.0145(17) 0.0000(12) -0.0035(11) -0.0030(11)

loop_
_atom_type_symbol
_atom_type_description
_atom_type_scat_dispersion_real
_atom_type_scat_dispersion_imag
_atom_type_scat_source
F F 0.0171 0.0103 'International Tables Vol C Tables 4.2.6.8 and 6.1.1.4'
Rb Rb -0.9393 2.9676 'International Tables Vol C Tables 4.2.6.8 and 6.1.1.4'
O O 0.0106 0.006 'International Tables Vol C Tables 4.2.6.8 and 6.1.1.4'
Sc Sc 0.2519 0.3716 'International Tables Vol C Tables 4.2.6.8 and 6.1.1.4'
Si Si 0.0817 0.0704 'International Tables Vol C Tables 4.2.6.8 and 6.1.1.4'

loop_
_exptl_crystal_face_index_h
_exptl_crystal_face_index_k
_exptl_crystal_face_index_l
_exptl_crystal_face_perp_dist
-11 -11 -2 0.0181
2 16 0 0.0206
-13 -8 2 0.0209
-1 -16 0 0.0260
0 -3 -11 0.0386
-9 6 9 0.0352
13 -6 -5 0.0359
-11 5 -8 0.0345
11 -5 8 0.0346
-8 10 -7 0.0353
4 5 -11 0.0425
6 -9 8 0.0282
-7 -3 10 0.0426

loop_
_geom_angle_atom_site_label_1
_geom_angle_atom_site_label_2
_geom_angle_atom_site_label_3
_geom_angle
_geom_angle_site_symmetry_1
_geom_angle_site_symmetry_3
O2 Rb O2 86.46(10) 10 3_556
O2 Rb O2 59.57(7) 10 .
O2 Rb O2 115.03(8) 3_556 .
O2 Rb O2 115.03(7) 10 4_556
O2 Rb O2 59.57(7) 3_556 4_556
O2 Rb O2 85.46(10) . 4_556
O2 Rb O3 160.55(7) 10 4_556
O2 Rb O3 96.29(7) 3_556 4_556
O2 Rb O3 102.31(7) . 4_556
O2 Rb O3 52.24(6) 4_556 4_556
O2 Rb O3 96.29(7) 10 .
O2 Rb O3 160.55(7) 3_556 .
O2 Rb O3 52.24(6) . .
O2 Rb O3 102.31(7) 4_556 .
O3 Rb O3 74.95(9) 4_556 .
O2 Rb O1 90.82(7) 10 13
O2 Rb O1 90.82(7) 3_556 13
O2 Rb O1 137.17(5) . 13
O2 Rb O1 137.17(5) 4_556 13
O3 Rb O1 108.35(8) 4_556 13
O3 Rb O1 108.35(8) . 13
O2 Rb F2 57.65(4) 10 .
O2 Rb F2 57.65(4) 3_556 .
O2 Rb F2 57.38(4) . .
O2 Rb F2 57.38(4) 4_556 .
O3 Rb F2 107.88(6) 4_556 .
O3 Rb F2 107.88(6) . .
O1 Rb F2 133.87(8) 13 .
O2 Rb O3 109.18(6) 10 16
O2 Rb O3 49.77(7) 3_556 16
O2 Rb O3 163.66(6) . 16
O2 Rb O3 89.67(6) 4_556 16
O3 Rb O3 86.81(7) 4_556 16
O3 Rb O3 144.08(3) . 16
O1 Rb O3 48.40(5) 13 16
F2 Rb O3 107.08(5) . 16
O2 Rb O3 49.77(7) 10 13
O2 Rb O3 109.18(6) 3_556 13
O2 Rb O3 89.67(6) . 13
O2 Rb O3 163.66(6) 4_556 13
O3 Rb O3 144.08(3) 4_556 13
O3 Rb O3 86.81(7) . 13
O1 Rb O3 48.40(5) 13 13
F2 Rb O3 107.08(5) . 13
O3 Rb O3 90.68(8) 16 13
O2 Rb Si 76.91(5) 10 .
O2 Rb Si 138.85(5) 3_556 .
O2 Rb Si 25.48(4) . .
O2 Rb Si 93.87(5) 4_556 .
O3 Rb Si 88.69(5) 4_556 .
O3 Rb Si 26.76(5) . .
O1 Rb Si 126.25(4) 13 .
F2 Rb Si 81.901(19) . .
O3 Rb Si 170.84(5) 16 .
O3 Rb Si 88.28(4) 13 .
O2 Rb Si 138.85(5) 10 4_556
O2 Rb Si 76.91(5) 3_556 4_556
O2 Rb Si 93.87(5) . 4_556
O2 Rb Si 25.48(4) 4_556 4_556
O3 Rb Si 26.76(5) 4_556 4_556
O3 Rb Si 88.69(5) . 4_556
O1 Rb Si 126.25(4) 13 4_556
F2 Rb Si 81.901(19) . 4_556
O3 Rb Si 88.28(4) 16 4_556
O3 Rb Si 170.84(5) 13 4_556
Si Rb Si 91.29(3) . 4_556
F1 Sc O2 93.65(7) . 10
F1 Sc O2 93.65(7) . .
O2 Sc O2 89.768(9) 10 .
F1 Sc O2 93.65(7) . 12
O2 Sc O2 89.768(9) 10 12
O2 Sc O2 172.71(15) . 12
F1 Sc O2 93.65(7) . 11
O2 Sc O2 172.71(15) 10 11
O2 Sc O2 89.768(9) . 11
O2 Sc O2 89.768(9) 12 11
F1 Sc F2 180 . .
O2 Sc F2 86.35(7) 10 .
O2 Sc F2 86.35(7) . .
O2 Sc F2 86.35(7) 12 .
O2 Sc F2 86.35(7) 11 .
F1 Sc Rb 125.096(15) . .
O2 Sc Rb 51.74(7) 10 .
O2 Sc Rb 52.51(7) . .
O2 Sc Rb 122.38(8) 12 .
O2 Sc Rb 123.10(8) 11 .
F2 Sc Rb 54.904(15) . .
F1 Sc Rb 125.096(15) . 2_556
O2 Sc Rb 122.38(8) 10 2_556
O2 Sc Rb 51.74(7) . 2_556
O2 Sc Rb 123.10(8) 12 2_556
O2 Sc Rb 52.51(7) 11 2_556
F2 Sc Rb 54.904(15) . 2_556
Rb Sc Rb 70.697(15) . 2_556
F1 Sc Rb 125.096(15) . 10
O2 Sc Rb 52.51(7) 10 10
O2 Sc Rb 123.10(8) . 10
O2 Sc Rb 51.74(7) 12 10
O2 Sc Rb 122.38(8) 11 10
F2 Sc Rb 54.904(15) . 10
Rb Sc Rb 70.697(15) . 10
Rb Sc Rb 109.81(3) 2_556 10
F1 Sc Rb 125.096(15) . 9_556
O2 Sc Rb 123.10(8) 10 9_556
O2 Sc Rb 122.38(8) . 9_556
O2 Sc Rb 52.51(7) 12 9_556
O2 Sc Rb 51.74(7) 11 9_556
F2 Sc Rb 54.904(15) . 9_556
Rb Sc Rb 109.81(3) . 9_556
Rb Sc Rb 70.697(15) 2_556 9_556
Rb Sc Rb 70.697(15) 10 9_556
O2 Si O1 113.64(16) . .
O2 Si O3 111.04(16) . 7_455
O1 Si O3 107.65(15) . 7_455
O2 Si O3 109.22(16) . .
O1 Si O3 105.88(16) . .
O3 Si O3 109.22(16) 7_455 .
O2 Si Rb 53.86(11) . .
O1 Si Rb 126.28(13) . .
O3 Si Rb 125.88(9) 7_455 .
O3 Si Rb 55.36(9) . .
O2 Si Rb 50.79(11) . 2_556
O1 Si Rb 146.12(14) . 2_556
O3 Si Rb 63.91(10) 7_455 2_556
O3 Si Rb 107.82(9) . 2_556
Rb Si Rb 72.73(2) . 2_556
O2 Si Rb 101.28(12) . 13
O1 Si Rb 52.68(12) . 13
O3 Si Rb 147.38(10) 7_455 13
O3 Si Rb 61.90(9) . 13
Rb Si Rb 77.09(2) . 13
Rb Si Rb 147.66(3) 2_556 13
O2 Si Rb 94.41(12) . 14_454
O1 Si Rb 78.53(13) . 14_454
O3 Si Rb 44.13(8) 7_455 14_454
O3 Si Rb 150.84(10) . 14_454
Rb Si Rb 144.17(3) . 14_454
Rb Si Rb 73.82(2) 2_556 14_454
Rb Si Rb 131.07(2) 13 14_454
Sc F1 Sc 180 . 9
Sc F2 Sc 180 9_556 .
Sc F2 Rb 90 9_556 .
Sc F2 Rb 90 . .
Sc F2 Rb 90 9_556 9_556
Sc F2 Rb 90 . 9_556
Rb F2 Rb 180.000(15) . 9_556
Sc F2 Rb 90 9_556 2_556
Sc F2 Rb 90 . 2_556
Rb F2 Rb 90 . 2_556
Rb F2 Rb 90 9_556 2_556
Sc F2 Rb 90 9_556 10
Sc F2 Rb 90 . 10
Rb F2 Rb 90 . 10
Rb F2 Rb 90 9_556 10
Rb F2 Rb 180 2_556 10
Si O1 Si 155.1(3) . 4
Si O1 Rb 102.13(13) . 13
Si O1 Rb 102.13(13) 4 13
Si O2 Sc 155.07(16) . .
Si O2 Rb 104.59(13) . 2_556
Sc O2 Rb 94.52(9) . 2_556
Si O2 Rb 100.66(13) . .
Sc O2 Rb 93.71(9) . .
Rb O2 Rb 93.95(7) 2_556 .
Si O3 Si 148.25(16) 6 .
Si O3 Rb 113.67(11) 6 .
Si O3 Rb 97.88(12) . .
Si O3 Rb 89.77(11) 6 13
Si O3 Rb 92.05(10) . 13
Rb O3 Rb 93.19(7) . 13

loop_
_geom_bond_atom_site_label_1
_geom_bond_atom_site_label_2
_geom_bond_distance
_geom_bond_site_symmetry_2
Rb O2 2.927(3) 10
Rb O2 2.927(3) 3_556
Rb O2 2.955(3) .
Rb O2 2.955(3) 4_556
Rb O3 2.987(2) 4_556
Rb O3 2.987(2) .
Rb O1 3.026(4) 13
Rb F2 3.0407(4) .
Rb O3 3.284(3) 16
Rb O3 3.284(3) 13
Rb Si 3.5958(11) .
Rb Si 3.5958(11) 4_556
Sc F1 2.0160(11) .
Sc O2 2.070(2) 10
Sc O2 2.070(2) .
Sc O2 2.070(2) 12
Sc O2 2.070(2) 11
Sc F2 2.1367(11) .
Sc Rb 3.7163(7) 2_556
Sc Rb 3.7163(7) 10
Sc Rb 3.7163(7) 9_556
Si O2 1.574(2) .
Si O1 1.6197(11) .
Si O3 1.621(3) 7_455
Si O3 1.635(3) .
Si Rb 3.6560(11) 2_556
Si Rb 3.7199(12) 13
Si Rb 3.9285(12) 14_454
F1 Sc 2.0160(11) 9
F2 Sc 2.1367(11) 9_556
F2 Rb 3.0407(4) 9_556
F2 Rb 3.0407(4) 2_556
F2 Rb 3.0407(4) 10
O1 Si 1.6197(11) 4
O1 Rb 3.026(4) 13
O2 Rb 2.927(3) 2_556
O3 Si 1.621(3) 6
O3 Rb 3.284(3) 13
